data_7117633
loop_
_publ_author_name
'Xueliang Shi'
'Sangsu Lee'
'Minjung Son'
'Bin Zheng'
'Jingjing Chang'
'Linzhi Jing'
'Kuo-Wei Huang'
'Dongho Kim'
'Chunyan Chi'

_publ_section_title
;
 Pro-aromatic bisphenaleno-thieno[3,2-b]thiophene versus anti-aromatic
 bisindeno-thieno[3,2-b]thiophene: different ground-state properties and
 applications in field-effect transistors
;
_journal_name_full Chem.Commun.
_journal_page_first 13178
_journal_paper_doi 10.1039/C5cc04243G
_journal_volume 51
_journal_year 2015
_chemical_formula_moiety 'C52 H54 S2 Si2'
_chemical_formula_sum 'C52 H54 S2 Si2'
_chemical_formula_weight 799.25
_chemical_name_systematic bisphenalenethienoacene
_chemical_properties_physical 'Air-sensitive, Oxygen-sensitive, Photo-sensitive'
_space_group_crystal_system monoclinic
_space_group_IT_number 14
_space_group_name_Hall '-P 2ybc'
_space_group_name_H-M_alt 'P 1 21/c 1'
_symmetry_space_group_name_Hall '-P 2ybc'
_symmetry_space_group_name_H-M 'P 1 21/c 1'
_atom_sites_solution_hydrogens geom
_audit_creation_method SHELXL-2014/6
_audit_update_record
;
2015-03-25 deposited with the CCDC.
2015-07-01 downloaded from the CCDC.
;
_cell_angle_alpha 90
_cell_angle_beta 90.251(5)
_cell_angle_gamma 90
_cell_formula_units_Z 4
_cell_length_a 17.7574(16)
_cell_length_b 14.7085(14)
_cell_length_c 17.0416(15)
_cell_measurement_reflns_used 7267
_cell_measurement_temperature 100(2)
_cell_measurement_theta_max 61.285
_cell_measurement_theta_min 2.488
_cell_volume 4451.0(7)
_computing_cell_refinement 'SHELXTL, Acta Cryst., Sect. A 2008, 64, 112-122.'
_computing_data_collection 'APEX v2014.11.0'
_computing_data_reduction 'Saint, APEX v2014.11.0.'
_computing_molecular_graphics Ortep3
_computing_publication_material 'APEX v2014.11.0.'
_computing_structure_refinement 'SHELXL-2014/6 (Sheldrick, 2014)'
_computing_structure_solution 'SHELXT, Acta Cryst., Sect. A 2015, A71, 3-8.'
_diffrn_ambient_temperature 100(2)
_diffrn_measured_fraction_theta_full 0.787
_diffrn_measured_fraction_theta_max 0.922
_diffrn_measurement_device_type 'Bruker AXS D8 Venture '
_diffrn_measurement_method 'profile data from \q/2\q scans'
_diffrn_radiation_type CuK\a
_diffrn_radiation_wavelength 1.54178
_diffrn_reflns_av_R_equivalents 0.0437
_diffrn_reflns_av_unetI/netI 0.0448
_diffrn_reflns_laue_measured_fraction_max 0.922
_diffrn_reflns_limit_h_max 18
_diffrn_reflns_limit_h_min -19
_diffrn_reflns_limit_k_max 14
_diffrn_reflns_limit_k_min -16
_diffrn_reflns_limit_l_max 19
_diffrn_reflns_limit_l_min -19
_diffrn_reflns_number 22230
_diffrn_reflns_point_group_measured_fraction_max 0.922
_diffrn_reflns_theta_full 67.679
_diffrn_reflns_theta_max 61.285
_diffrn_reflns_theta_min 2.488
_exptl_absorpt_coefficient_mu 1.850
_exptl_absorpt_correction_T_max 0.804
_exptl_absorpt_correction_T_min 0.443
_exptl_absorpt_correction_type multi-scan
_exptl_absorpt_process_details Sadabs
_exptl_crystal_colour 'dark red'
_exptl_crystal_density_diffrn 1.193
_exptl_crystal_description 'prism frag'
_exptl_crystal_F_000 1704
_exptl_crystal_recrystallization_method 'vapor diffution '
_exptl_crystal_size_max 0.526
_exptl_crystal_size_mid 0.151
_exptl_crystal_size_min 0.123
_refine_diff_density_max 1.194
_refine_diff_density_min -0.475
_refine_diff_density_rms 0.150
_refine_ls_extinction_coef 0.00036(10)
_refine_ls_extinction_expression Fc^*^=kFc[1+0.001xFc^2^\l^3^/sin(2\q)]^-1/4^
_refine_ls_extinction_method SHELXL
_refine_ls_goodness_of_fit_ref 1.052
_refine_ls_hydrogen_treatment constr
_refine_ls_matrix_type full
_refine_ls_number_parameters 519
_refine_ls_number_reflns 6340
_refine_ls_number_restraints 0
_refine_ls_restrained_S_all 1.052
_refine_ls_R_factor_all 0.1048
_refine_ls_R_factor_gt 0.0770
_refine_ls_shift/su_max 0.000
_refine_ls_shift/su_mean 0.000
_refine_ls_structure_factor_coef Fsqd
_refine_ls_weighting_details 'w=1/[\s^2^(Fo^2^)+(0.1482P)^2^+9.1077P] where P=(Fo^2^+2Fc^2^)/3'
_refine_ls_weighting_scheme calc
_refine_ls_wR_factor_gt 0.2043
_refine_ls_wR_factor_ref 0.2471
_reflns_Friedel_coverage 0.000
_reflns_friedel_fraction_full .
_reflns_friedel_fraction_max .
_reflns_number_gt 4760
_reflns_number_total 6340
_reflns_threshold_expression 'I > 2\s(I)'
_cod_data_source_file c5cc04243g2.cif
_cod_data_source_block shelx
_cod_database_code 7117633
_shelx_space_group_comment
;
The symmetry employed for this shelxl refinement is uniquely defined
by the following loop, which should always be used as a source of
symmetry information in preference to the above space-group names.
They are only intended as comments.
;
_shelx_estimated_absorpt_t_min 0.443
_shelx_estimated_absorpt_t_max 0.804
_shelxl_version_number 2014/6

loop_
_space_group_symop_operation_xyz
'x, y, z'
'-x, y+1/2, -z+1/2'
'-x, -y, -z'
'x, -y-1/2, z-1/2'

loop_
_atom_site_label
_atom_site_type_symbol
_atom_site_fract_x
_atom_site_fract_y
_atom_site_fract_z
_atom_site_U_iso_or_equiv
_atom_site_adp_type
_atom_site_occupancy
_atom_site_site_symmetry_order
_atom_site_calc_flag
_atom_site_refinement_flags_posn
_atom_site_refinement_flags_adp
_atom_site_refinement_flags_occupancy
_atom_site_disorder_assembly
_atom_site_disorder_group
S1 S -0.10775(6) 0.09811(7) 0.69199(6) 0.0228(3) Uani 1 1 d . . . . .
S2 S 0.12033(6) 0.09332(8) 0.75242(5) 0.0240(3) Uani 1 1 d . . . . .
Si1 Si 0.34533(7) 0.17958(10) 0.89457(7) 0.0308(4) Uani 1 1 d . . . . .
Si2 Si -0.33414(7) 0.19507(10) 0.55337(7) 0.0322(4) Uani 1 1 d . . . . .
C1 C -0.0559(2) 0.1064(3) 0.6045(2) 0.0238(10) Uani 1 1 d . . . . .
C2 C -0.0885(2) 0.1351(3) 0.5367(2) 0.0228(10) Uani 1 1 d . . . . .
C3 C -0.0420(2) 0.1484(3) 0.4691(2) 0.0234(10) Uani 1 1 d . . . . .
C4 C -0.0713(3) 0.1821(3) 0.3993(2) 0.0262(10) Uani 1 1 d . . . . .
H4 H -0.1230 0.1985 0.3970 0.031 Uiso 1 1 calc R U . . .
C5 C -0.0272(3) 0.1927(3) 0.3327(2) 0.0284(11) Uani 1 1 d . . . . .
H5 H -0.0487 0.2159 0.2857 0.034 Uiso 1 1 calc R U . . .
C6 C 0.0475(3) 0.1694(3) 0.3356(2) 0.0295(11) Uani 1 1 d . . . . .
H6 H 0.0775 0.1764 0.2900 0.035 Uiso 1 1 calc R U . . .
C7 C 0.0807(3) 0.1353(3) 0.4051(3) 0.0283(11) Uani 1 1 d . . . . .
C8 C 0.1572(3) 0.1104(3) 0.4065(3) 0.0320(11) Uani 1 1 d . . . . .
H8 H 0.1876 0.1192 0.3614 0.038 Uiso 1 1 calc R U . . .
C9 C 0.1873(3) 0.0737(3) 0.4729(3) 0.0315(11) Uani 1 1 d . . . . .
H9 H 0.2388 0.0559 0.4728 0.038 Uiso 1 1 calc R U . . .
C10 C 0.1451(2) 0.0610(3) 0.5414(2) 0.0259(10) Uani 1 1 d . . . . .
C11 C 0.0705(2) 0.0921(3) 0.5446(2) 0.0229(10) Uani 1 1 d . . . . .
C12 C 0.0363(2) 0.1255(3) 0.4738(2) 0.0228(10) Uani 1 1 d . . . . .
C13 C 0.0236(2) 0.0897(3) 0.6150(2) 0.0208(9) Uani 1 1 d . . . . .
C14 C 0.0382(2) 0.0834(3) 0.6956(2) 0.0197(9) Uani 1 1 d . . . . .
C15 C 0.0693(2) 0.0962(3) 0.8400(2) 0.0215(10) Uani 1 1 d . . . . .
C16 C 0.0991(2) 0.1210(3) 0.9093(2) 0.0242(10) Uani 1 1 d . . . . .
C17 C 0.0505(2) 0.1331(3) 0.9757(2) 0.0245(10) Uani 1 1 d . . . . .
C18 C 0.0775(3) 0.1686(3) 1.0455(2) 0.0262(10) Uani 1 1 d . . . . .
H18 H 0.1288 0.1866 1.0492 0.031 Uiso 1 1 calc R U . . .
C19 C 0.0313(3) 0.1786(3) 1.1103(2) 0.0294(11) Uani 1 1 d . . . . .
H19 H 0.0508 0.2038 1.1576 0.035 Uiso 1 1 calc R U . . .
C20 C -0.0431(3) 0.1520(3) 1.1060(2) 0.0293(11) Uani 1 1 d . . . . .
H20 H -0.0742 0.1578 1.1510 0.035 Uiso 1 1 calc R U . . .
C21 C -0.0737(2) 0.1164(3) 1.0360(3) 0.0265(10) Uani 1 1 d . . . . .
C22 C -0.0276(2) 0.1087(3) 0.9684(2) 0.0229(10) Uani 1 1 d . . . . .
C23 C -0.1493(3) 0.0870(3) 1.0322(3) 0.0309(11) Uani 1 1 d . . . . .
H23 H -0.1813 0.0938 1.0762 0.037 Uiso 1 1 calc R U . . .
C24 C -0.1761(2) 0.0485(3) 0.9644(2) 0.0286(11) Uani 1 1 d . . . . .
H24 H -0.2264 0.0265 0.9634 0.034 Uiso 1 1 calc R U . . .
C25 C -0.1325(2) 0.0402(3) 0.8965(2) 0.0248(10) Uani 1 1 d . . . . .
C26 C -0.0592(2) 0.0759(3) 0.8959(2) 0.0206(9) Uani 1 1 d . . . . .
C27 C -0.0110(2) 0.0800(3) 0.8269(2) 0.0219(9) Uani 1 1 d . . . . .
C28 C -0.0253(2) 0.0811(3) 0.7459(2) 0.0200(9) Uani 1 1 d . . . . .
C29 C 0.1842(2) 0.0097(3) 0.6061(2) 0.0295(11) Uani 1 1 d . . . . .
H29A H 0.2149 0.0519 0.6372 0.044 Uiso 1 1 calc R U . . .
H29B H 0.2167 -0.0372 0.5833 0.044 Uiso 1 1 calc R U . . .
H29C H 0.1466 -0.0190 0.6399 0.044 Uiso 1 1 calc R U . . .
C30 C -0.1660(2) -0.0153(3) 0.8301(2) 0.0288(11) Uani 1 1 d . . . . .
H30A H -0.1957 -0.0654 0.8518 0.043 Uiso 1 1 calc R U . . .
H30B H -0.1254 -0.0399 0.7976 0.043 Uiso 1 1 calc R U . . .
H30C H -0.1986 0.0236 0.7979 0.043 Uiso 1 1 calc R U . . .
C31 C -0.1671(3) 0.1565(3) 0.5361(2) 0.0247(10) Uani 1 1 d . . . . .
C32 C -0.2335(3) 0.1737(3) 0.5384(2) 0.0279(11) Uani 1 1 d . . . . .
C33 C -0.3786(3) 0.2217(4) 0.4553(3) 0.0439(14) Uani 1 1 d . . . . .
H33 H -0.4335 0.2326 0.4643 0.053 Uiso 1 1 calc R U . . .
C34 C -0.3457(3) 0.3086(5) 0.4183(3) 0.0579(17) Uani 1 1 d . . . . .
H34A H -0.2922 0.2992 0.4070 0.087 Uiso 1 1 calc R U . . .
H34B H -0.3514 0.3595 0.4549 0.087 Uiso 1 1 calc R U . . .
H34C H -0.3727 0.3222 0.3694 0.087 Uiso 1 1 calc R U . . .
C35 C -0.3718(3) 0.1433(4) 0.3979(3) 0.0503(15) Uani 1 1 d . . . . .
H35A H -0.3993 0.1580 0.3496 0.075 Uiso 1 1 calc R U . . .
H35B H -0.3930 0.0883 0.4214 0.075 Uiso 1 1 calc R U . . .
H35C H -0.3186 0.1331 0.3857 0.075 Uiso 1 1 calc R U . . .
C36 C -0.3741(3) 0.0854(4) 0.5932(3) 0.0420(13) Uani 1 1 d . . . . .
H36 H -0.3578 0.0368 0.5560 0.050 Uiso 1 1 calc R U . A 1
C37 C -0.3397(3) 0.0600(4) 0.6729(3) 0.0540(15) Uani 1 1 d . . . B 1
H37A H -0.3593 0.1010 0.7134 0.081 Uiso 1 1 calc R U . B 1
H37B H -0.2848 0.0658 0.6704 0.081 Uiso 1 1 calc R U . B 1
H37C H -0.3531 -0.0028 0.6859 0.081 Uiso 1 1 calc R U . B 1
C38 C -0.4596(3) 0.0800(5) 0.5956(4) 0.0587(17) Uani 1 1 d . . . C 1
H38A H -0.4749 0.0192 0.6128 0.088 Uiso 1 1 calc R U . C 1
H38B H -0.4801 0.0920 0.5432 0.088 Uiso 1 1 calc R U . C 1
H38C H -0.4789 0.1255 0.6325 0.088 Uiso 1 1 calc R U . C 1
C39 C -0.3406(3) 0.2961(4) 0.6204(3) 0.0398(12) Uani 1 1 d . . . D 1
H39 H -0.3261 0.3502 0.5882 0.048 Uiso 1 1 calc R U . D 1
C40 C -0.2858(3) 0.2944(4) 0.6915(3) 0.0456(14) Uani 1 1 d . . . D 1
H40A H -0.2875 0.3532 0.7186 0.068 Uiso 1 1 calc R U . D 1
H40B H -0.2345 0.2829 0.6731 0.068 Uiso 1 1 calc R U . D 1
H40C H -0.3008 0.2461 0.7278 0.068 Uiso 1 1 calc R U . D 1
C41 C -0.4214(3) 0.3135(4) 0.6482(4) 0.0546(16) Uani 1 1 d . . . D 1
H41A H -0.4375 0.2636 0.6822 0.082 Uiso 1 1 calc R U . D 1
H41B H -0.4551 0.3173 0.6026 0.082 Uiso 1 1 calc R U . D 1
H41C H -0.4232 0.3708 0.6774 0.082 Uiso 1 1 calc R U . D 1
C42 C 0.1781(3) 0.1401(3) 0.9121(2) 0.0274(11) Uani 1 1 d . . . E 1
C43 C 0.2455(3) 0.1553(3) 0.9084(2) 0.0306(11) Uani 1 1 d . . . E 1
C44 C 0.3505(3) 0.2864(4) 0.8347(3) 0.0359(12) Uani 1 1 d . . . F 1
H44 H 0.3318 0.3365 0.8690 0.043 Uiso 1 1 calc R U . F 1
C45 C 0.2999(3) 0.2870(4) 0.7604(3) 0.0439(14) Uani 1 1 d . . . F 1
H45A H 0.3008 0.3476 0.7366 0.066 Uiso 1 1 calc R U . F 1
H45B H 0.2481 0.2714 0.7749 0.066 Uiso 1 1 calc R U . F 1
H45C H 0.3188 0.2422 0.7227 0.066 Uiso 1 1 calc R U . F 1
C46 C 0.4313(3) 0.3118(5) 0.8119(4) 0.0587(17) Uani 1 1 d . . . F 1
H46A H 0.4529 0.2635 0.7794 0.088 Uiso 1 1 calc R U . F 1
H46B H 0.4619 0.3192 0.8596 0.088 Uiso 1 1 calc R U . F 1
H46C H 0.4309 0.3689 0.7824 0.088 Uiso 1 1 calc R U . F 1
C47 C 0.3880(3) 0.0758(4) 0.8472(3) 0.0387(12) Uani 1 1 d . . . G 1
H47 H 0.3718 0.0227 0.8796 0.046 Uiso 1 1 calc R U . G 1
C48 C 0.3582(3) 0.0582(4) 0.7645(3) 0.0529(15) Uani 1 1 d . . . G 1
H48A H 0.3771 0.1052 0.7289 0.079 Uiso 1 1 calc R U . G 1
H48B H 0.3030 0.0597 0.7648 0.079 Uiso 1 1 calc R U . G 1
H48C H 0.3753 -0.0016 0.7466 0.079 Uiso 1 1 calc R U . G 1
C49 C 0.4758(3) 0.0747(4) 0.8481(4) 0.0574(16) Uani 1 1 d . . . G 1
C50 C 0.3899(3) 0.1984(4) 0.9945(3) 0.0382(13) Uani 1 1 d . . . H 1
C51 C 0.3590(3) 0.2837(4) 1.0350(3) 0.0527(16) Uani 1 1 d . . . H 1
H51A H 0.3045 0.2775 1.0420 0.079 Uiso 1 1 calc R U . H 1
H51B H 0.3694 0.3372 1.0025 0.079 Uiso 1 1 calc R U . H 1
H51C H 0.3833 0.2910 1.0863 0.079 Uiso 1 1 calc R U . H 1
C52 C 0.3795(3) 0.1162(4) 1.0476(3) 0.0545(16) Uani 1 1 d . . . H 1
H52A H 0.4073 0.1256 1.0967 0.082 Uiso 1 1 calc R U . H 1
H52B H 0.3986 0.0618 1.0212 0.082 Uiso 1 1 calc R U . H 1
H52C H 0.3258 0.1083 1.0590 0.082 Uiso 1 1 calc R U . H 1

loop_
_atom_site_aniso_label
_atom_site_aniso_U_11
_atom_site_aniso_U_22
_atom_site_aniso_U_33
_atom_site_aniso_U_23
_atom_site_aniso_U_13
_atom_site_aniso_U_12
S1 0.0177(6) 0.0354(7) 0.0151(5) -0.0011(4) -0.0033(4) 0.0011(4)
S2 0.0178(6) 0.0392(7) 0.0151(5) 0.0012(4) -0.0035(4) -0.0016(4)
Si1 0.0210(7) 0.0466(9) 0.0247(7) 0.0047(6) -0.0050(5) -0.0042(6)
Si2 0.0215(7) 0.0491(9) 0.0259(7) -0.0045(6) -0.0037(5) 0.0061(6)
C1 0.018(2) 0.029(3) 0.024(2) -0.0063(18) -0.0064(17) -0.0005(18)
C2 0.019(2) 0.024(2) 0.025(2) -0.0049(18) -0.0033(17) -0.0002(18)
C3 0.026(2) 0.023(2) 0.021(2) -0.0062(18) -0.0026(18) -0.0043(18)
C4 0.029(3) 0.032(3) 0.018(2) 0.0008(18) -0.0050(18) -0.002(2)
C5 0.042(3) 0.028(3) 0.015(2) 0.0012(18) -0.0020(19) -0.003(2)
C6 0.039(3) 0.036(3) 0.014(2) -0.0008(18) 0.0051(18) -0.003(2)
C7 0.032(3) 0.025(3) 0.028(2) -0.0054(19) 0.0005(19) -0.007(2)
C8 0.025(3) 0.040(3) 0.032(2) -0.006(2) 0.0068(19) -0.004(2)
C9 0.022(2) 0.047(3) 0.026(2) -0.005(2) 0.0031(18) -0.001(2)
C10 0.022(2) 0.031(3) 0.025(2) -0.0120(19) 0.0010(18) -0.0022(19)
C11 0.021(2) 0.022(2) 0.025(2) -0.0042(17) -0.0024(18) -0.0037(18)
C12 0.022(2) 0.021(2) 0.026(2) -0.0064(18) -0.0016(18) -0.0015(18)
C13 0.016(2) 0.019(2) 0.028(2) -0.0039(17) 0.0000(17) -0.0012(17)
C14 0.016(2) 0.022(2) 0.021(2) 0.0015(17) -0.0038(16) -0.0005(17)
C15 0.029(2) 0.019(2) 0.016(2) 0.0057(16) 0.0061(17) 0.0017(18)
C16 0.016(2) 0.029(3) 0.027(2) 0.0075(19) -0.0033(17) -0.0023(19)
C17 0.027(2) 0.024(3) 0.022(2) 0.0052(18) -0.0012(18) 0.0012(19)
C18 0.029(3) 0.025(2) 0.024(2) 0.0061(18) -0.0100(19) -0.0008(19)
C19 0.037(3) 0.030(3) 0.021(2) 0.0016(19) -0.0046(19) 0.004(2)
C20 0.034(3) 0.032(3) 0.022(2) 0.0035(19) 0.0027(19) 0.004(2)
C21 0.029(3) 0.023(2) 0.028(2) 0.0075(19) 0.0009(19) 0.0026(19)
C22 0.023(2) 0.025(2) 0.021(2) 0.0043(18) -0.0002(17) 0.0019(18)
C23 0.026(3) 0.039(3) 0.028(2) 0.011(2) 0.0076(19) 0.008(2)
C24 0.021(2) 0.043(3) 0.022(2) 0.008(2) 0.0027(18) 0.001(2)
C25 0.019(2) 0.037(3) 0.019(2) 0.0036(19) -0.0033(16) 0.0041(19)
C26 0.023(2) 0.017(2) 0.022(2) 0.0032(17) -0.0030(17) 0.0028(17)
C27 0.019(2) 0.026(2) 0.021(2) 0.0001(18) -0.0076(17) -0.0011(18)
C28 0.017(2) 0.025(2) 0.018(2) 0.0010(17) -0.0061(17) -0.0042(17)
C29 0.024(2) 0.043(3) 0.021(2) -0.010(2) -0.0021(17) 0.005(2)
C30 0.026(2) 0.039(3) 0.021(2) 0.0086(19) -0.0072(17) -0.009(2)
C31 0.027(3) 0.037(3) 0.0100(19) -0.0012(18) -0.0056(16) -0.001(2)
C32 0.029(3) 0.040(3) 0.015(2) -0.0030(19) -0.0055(18) 0.006(2)
C33 0.020(3) 0.081(4) 0.031(3) -0.006(3) -0.007(2) 0.017(3)
C34 0.057(4) 0.078(5) 0.039(3) 0.012(3) -0.012(3) 0.017(3)
C35 0.038(3) 0.082(5) 0.031(3) -0.014(3) -0.011(2) 0.014(3)
C36 0.023(3) 0.054(4) 0.049(3) -0.006(3) 0.000(2) 0.000(2)
C37 0.048(4) 0.053(4) 0.061(4) 0.012(3) -0.006(3) -0.008(3)
C38 0.032(3) 0.073(5) 0.071(4) -0.009(3) 0.004(3) -0.012(3)
C39 0.033(3) 0.051(3) 0.036(3) -0.006(2) -0.003(2) 0.007(2)
C40 0.040(3) 0.064(4) 0.032(3) -0.011(3) 0.000(2) 0.000(3)
C41 0.036(3) 0.065(4) 0.062(4) -0.023(3) 0.007(3) 0.007(3)
C42 0.031(3) 0.034(3) 0.017(2) 0.0049(18) -0.0060(18) -0.001(2)
C43 0.029(3) 0.047(3) 0.016(2) 0.006(2) -0.0032(18) -0.002(2)
C44 0.024(3) 0.056(3) 0.027(2) 0.006(2) 0.0015(19) -0.001(2)
C45 0.045(3) 0.066(4) 0.021(2) 0.004(2) 0.002(2) 0.011(3)
C46 0.031(3) 0.071(5) 0.074(4) 0.032(3) 0.010(3) -0.005(3)
C47 0.029(3) 0.048(3) 0.039(3) 0.005(2) -0.004(2) -0.001(2)
C48 0.055(4) 0.057(4) 0.046(3) -0.006(3) -0.006(3) 0.013(3)
C49 0.023(3) 0.067(4) 0.082(4) 0.003(3) 0.001(3) 0.004(3)
C50 0.026(3) 0.065(4) 0.024(2) 0.002(2) -0.0116(19) -0.013(2)
C51 0.050(3) 0.074(4) 0.034(3) -0.001(3) -0.013(2) -0.017(3)
C52 0.041(3) 0.079(4) 0.043(3) 0.022(3) -0.018(2) -0.016(3)

loop_
_atom_type_symbol
_atom_type_description
_atom_type_scat_dispersion_real
_atom_type_scat_dispersion_imag
_atom_type_scat_source
C C 0.0181 0.0091 'International Tables Vol C Tables 4.2.6.8 and 6.1.1.4'
H H 0.0000 0.0000 'International Tables Vol C Tables 4.2.6.8 and 6.1.1.4'
Si Si 0.2541 0.3302 'International Tables Vol C Tables 4.2.6.8 and 6.1.1.4'
S S 0.3331 0.5567 'International Tables Vol C Tables 4.2.6.8 and 6.1.1.4'

loop_
_geom_angle_atom_site_label_1
_geom_angle_atom_site_label_2
_geom_angle_atom_site_label_3
_geom_angle
_geom_angle_site_symmetry_1
_geom_angle_site_symmetry_3
C28 S1 C1 90.86(19) . .
C15 S2 C14 92.3(2) . .
C43 Si1 C44 106.5(2) . .
C43 Si1 C47 106.8(2) . .
C44 Si1 C47 115.1(2) . .
C43 Si1 C50 108.4(2) . .
C44 Si1 C50 110.2(2) . .
C47 Si1 C50 109.6(2) . .
C32 Si2 C39 106.4(2) . .
C32 Si2 C33 108.5(2) . .
C39 Si2 C33 110.4(2) . .
C32 Si2 C36 105.7(2) . .
C39 Si2 C36 115.7(2) . .
C33 Si2 C36 109.9(2) . .
C2 C1 C13 124.9(4) . .
C2 C1 S1 121.3(3) . .
C13 C1 S1 113.5(3) . .
C1 C2 C31 119.2(4) . .
C1 C2 C3 118.7(4) . .
C31 C2 C3 121.9(4) . .
C4 C3 C12 119.5(4) . .
C4 C3 C2 121.5(4) . .
C12 C3 C2 119.0(4) . .
C3 C4 C5 122.0(4) . .
C3 C4 H4 119.0 . .
C5 C4 H4 119.0 . .
C6 C5 C4 119.4(4) . .
C6 C5 H5 120.3 . .
C4 C5 H5 120.3 . .
C5 C6 C7 121.3(4) . .
C5 C6 H6 119.4 . .
C7 C6 H6 119.4 . .
C8 C7 C6 120.4(4) . .
C8 C7 C12 119.9(4) . .
C6 C7 C12 119.7(4) . .
C9 C8 C7 119.6(4) . .
C9 C8 H8 120.2 . .
C7 C8 H8 120.2 . .
C8 C9 C10 122.4(4) . .
C8 C9 H9 118.8 . .
C10 C9 H9 118.8 . .
C9 C10 C11 119.8(4) . .
C9 C10 C29 115.5(4) . .
C11 C10 C29 124.7(4) . .
C10 C11 C12 118.4(4) . .
C10 C11 C13 124.4(4) . .
C12 C11 C13 117.1(4) . .
C7 C12 C3 118.1(4) . .
C7 C12 C11 119.5(4) . .
C3 C12 C11 122.4(4) . .
C14 C13 C1 108.0(4) . .
C14 C13 C11 134.5(4) . .
C1 C13 C11 117.1(4) . .
C13 C14 C28 116.7(4) . .
C13 C14 S2 133.4(3) . .
C28 C14 S2 109.2(3) . .
C16 C15 C27 124.0(4) . .
C16 C15 S2 123.6(3) . .
C27 C15 S2 111.9(3) . .
C15 C16 C42 117.7(4) . .
C15 C16 C17 119.4(4) . .
C42 C16 C17 122.8(4) . .
C18 C17 C22 120.0(4) . .
C18 C17 C16 121.1(4) . .
C22 C17 C16 118.9(4) . .
C17 C18 C19 121.4(4) . .
C17 C18 H18 119.3 . .
C19 C18 H18 119.3 . .
C20 C19 C18 119.9(4) . .
C20 C19 H19 120.1 . .
C18 C19 H19 120.1 . .
C19 C20 C21 121.1(4) . .
C19 C20 H20 119.5 . .
C21 C20 H20 119.5 . .
C20 C21 C23 121.1(4) . .
C20 C21 C22 119.6(4) . .
C23 C21 C22 119.3(4) . .
C21 C22 C17 118.0(4) . .
C21 C22 C26 120.0(4) . .
C17 C22 C26 122.1(4) . .
C24 C23 C21 119.5(4) . .
C24 C23 H23 120.2 . .
C21 C23 H23 120.2 . .
C23 C24 C25 122.8(4) . .
C23 C24 H24 118.6 . .
C25 C24 H24 118.6 . .
C24 C25 C26 119.3(4) . .
C24 C25 C30 116.6(4) . .
C26 C25 C30 123.9(4) . .
C25 C26 C22 118.5(4) . .
C25 C26 C27 124.6(4) . .
C22 C26 C27 116.8(4) . .
C28 C27 C26 133.6(4) . .
C28 C27 C15 108.7(4) . .
C26 C27 C15 117.3(3) . .
C27 C28 C14 116.9(4) . .
C27 C28 S1 132.0(3) . .
C14 C28 S1 110.2(3) . .
C10 C29 H29A 109.5 . .
C10 C29 H29B 109.5 . .
H29A C29 H29B 109.5 . .
C10 C29 H29C 109.5 . .
H29A C29 H29C 109.5 . .
H29B C29 H29C 109.5 . .
C25 C30 H30A 109.5 . .
C25 C30 H30B 109.5 . .
H30A C30 H30B 109.5 . .
C25 C30 H30C 109.5 . .
H30A C30 H30C 109.5 . .
H30B C30 H30C 109.5 . .
C32 C31 C2 177.6(4) . .
C31 C32 Si2 173.5(4) . .
C35 C33 C34 109.6(5) . .
C35 C33 Si2 112.3(4) . .
C34 C33 Si2 112.2(4) . .
C35 C33 H33 107.5 . .
C34 C33 H33 107.5 . .
Si2 C33 H33 107.5 . .
C33 C34 H34A 109.5 . .
C33 C34 H34B 109.5 . .
H34A C34 H34B 109.5 . .
C33 C34 H34C 109.5 . .
H34A C34 H34C 109.5 . .
H34B C34 H34C 109.5 . .
C33 C35 H35A 109.5 . .
C33 C35 H35B 109.5 . .
H35A C35 H35B 109.5 . .
C33 C35 H35C 109.5 . .
H35A C35 H35C 109.5 . .
H35B C35 H35C 109.5 . .
C38 C36 C37 110.9(5) . .
C38 C36 Si2 115.5(4) . .
C37 C36 Si2 112.2(4) . .
C38 C36 H36 105.8 . .
C37 C36 H36 105.8 . .
Si2 C36 H36 105.8 . .
C36 C37 H37A 109.5 . .
C36 C37 H37B 109.5 . .
H37A C37 H37B 109.5 . .
C36 C37 H37C 109.5 . .
H37A C37 H37C 109.5 . .
H37B C37 H37C 109.5 . .
C36 C38 H38A 109.5 . .
C36 C38 H38B 109.5 . .
H38A C38 H38B 109.5 . .
C36 C38 H38C 109.5 . .
H38A C38 H38C 109.5 . .
H38B C38 H38C 109.5 . .
C41 C39 C40 110.2(4) . .
C41 C39 Si2 112.3(4) . .
C40 C39 Si2 115.0(4) . .
C41 C39 H39 106.2 . .
C40 C39 H39 106.2 . .
Si2 C39 H39 106.2 . .
C39 C40 H40A 109.5 . .
C39 C40 H40B 109.5 . .
H40A C40 H40B 109.5 . .
C39 C40 H40C 109.5 . .
H40A C40 H40C 109.5 . .
H40B C40 H40C 109.5 . .
C39 C41 H41A 109.5 . .
C39 C41 H41B 109.5 . .
H41A C41 H41B 109.5 . .
C39 C41 H41C 109.5 . .
H41A C41 H41C 109.5 . .
H41B C41 H41C 109.5 . .
C43 C42 C16 175.1(4) . .
C42 C43 Si1 175.5(4) . .
C46 C44 C45 109.4(4) . .
C46 C44 Si1 112.9(4) . .
C45 C44 Si1 114.8(4) . .
C46 C44 H44 106.4 . .
C45 C44 H44 106.4 . .
Si1 C44 H44 106.4 . .
C44 C45 H45A 109.5 . .
C44 C45 H45B 109.5 . .
H45A C45 H45B 109.5 . .
C44 C45 H45C 109.5 . .
H45A C45 H45C 109.5 . .
H45B C45 H45C 109.5 . .
C44 C46 H46A 109.5 . .
C44 C46 H46B 109.5 . .
H46A C46 H46B 109.5 . .
C44 C46 H46C 109.5 . .
H46A C46 H46C 109.5 . .
H46B C46 H46C 109.5 . .
C48 C47 C49 110.5(5) . .
C48 C47 Si1 113.2(4) . .
C49 C47 Si1 114.1(4) . .
C48 C47 H47 106.1 . .
C49 C47 H47 106.1 . .
Si1 C47 H47 106.1 . .
C47 C48 H48A 109.5 . .
C47 C48 H48B 109.5 . .
H48A C48 H48B 109.5 . .
C47 C48 H48C 109.5 . .
H48A C48 H48C 109.5 . .
H48B C48 H48C 109.5 . .
C52 C50 C51 109.8(4) . .
C52 C50 Si1 111.5(4) . .
C51 C50 Si1 112.0(3) . .
C50 C51 H51A 109.5 . .
C50 C51 H51B 109.5 . .
H51A C51 H51B 109.5 . .
C50 C51 H51C 109.5 . .
H51A C51 H51C 109.5 . .
H51B C51 H51C 109.5 . .
C50 C52 H52A 109.5 . .
C50 C52 H52B 109.5 . .
H52A C52 H52B 109.5 . .
C50 C52 H52C 109.5 . .
H52A C52 H52C 109.5 . .
H52B C52 H52C 109.5 . .

loop_
_geom_bond_atom_site_label_1
_geom_bond_atom_site_label_2
_geom_bond_distance
_geom_bond_site_symmetry_2
S1 C28 1.742(4) .
S1 C1 1.760(4) .
S2 C15 1.750(4) .
S2 C14 1.754(4) .
Si1 C43 1.825(5) .
Si1 C44 1.876(5) .
Si1 C47 1.887(5) .
Si1 C50 1.895(4) .
Si2 C32 1.833(5) .
Si2 C39 1.878(5) .
Si2 C33 1.887(5) .
Si2 C36 1.890(6) .
C1 C2 1.357(6) .
C1 C13 1.442(6) .
C2 C31 1.429(6) .
C2 C3 1.434(6) .
C3 C4 1.387(6) .
C3 C12 1.433(6) .
C4 C5 1.390(6) .
C4 H4 0.9500 .
C5 C6 1.371(6) .
C5 H5 0.9500 .
C6 C7 1.413(6) .
C6 H6 0.9500 .
C7 C8 1.407(6) .
C7 C12 1.422(6) .
C8 C9 1.362(7) .
C8 H8 0.9500 .
C9 C10 1.402(6) .
C9 H9 0.9500 .
C10 C11 1.402(6) .
C10 C29 1.503(6) .
C11 C12 1.435(6) .
C11 C13 1.464(6) .
C13 C14 1.400(6) .
C14 C28 1.420(6) .
C15 C16 1.342(6) .
C15 C27 1.462(6) .
C16 C42 1.432(6) .
C16 C17 1.437(6) .
C17 C18 1.384(6) .
C17 C22 1.437(6) .
C18 C19 1.386(6) .
C18 H18 0.9500 .
C19 C20 1.379(7) .
C19 H19 0.9500 .
C20 C21 1.410(6) .
C20 H20 0.9500 .
C21 C23 1.411(6) .
C21 C22 1.422(6) .
C22 C26 1.438(6) .
C23 C24 1.370(7) .
C23 H23 0.9500 .
C24 C25 1.400(6) .
C24 H24 0.9500 .
C25 C26 1.404(6) .
C25 C30 1.515(6) .
C26 C27 1.459(6) .
C27 C28 1.403(6) .
C29 H29A 0.9800 .
C29 H29B 0.9800 .
C29 H29C 0.9800 .
C30 H30A 0.9800 .
C30 H30B 0.9800 .
C30 H30C 0.9800 .
C31 C32 1.208(6) .
C33 C35 1.517(8) .
C33 C34 1.540(8) .
C33 H33 1.0000 .
C34 H34A 0.9800 .
C34 H34B 0.9800 .
C34 H34C 0.9800 .
C35 H35A 0.9800 .
C35 H35B 0.9800 .
C35 H35C 0.9800 .
C36 C38 1.521(7) .
C36 C37 1.532(7) .
C36 H36 1.0000 .
C37 H37A 0.9800 .
C37 H37B 0.9800 .
C37 H37C 0.9800 .
C38 H38A 0.9800 .
C38 H38B 0.9800 .
C38 H38C 0.9800 .
C39 C41 1.535(7) .
C39 C40 1.551(7) .
C39 H39 1.0000 .
C40 H40A 0.9800 .
C40 H40B 0.9800 .
C40 H40C 0.9800 .
C41 H41A 0.9800 .
C41 H41B 0.9800 .
C41 H41C 0.9800 .
C42 C43 1.219(6) .
C44 C46 1.535(7) .
C44 C45 1.549(6) .
C44 H44 1.0000 .
C45 H45A 0.9800 .
C45 H45B 0.9800 .
C45 H45C 0.9800 .
C46 H46A 0.9800 .
C46 H46B 0.9800 .
C46 H46C 0.9800 .
C47 C48 1.526(7) .
C47 C49 1.558(7) .
C47 H47 1.0000 .
C48 H48A 0.9800 .
C48 H48B 0.9800 .
C48 H48C 0.9800 .
C50 C52 1.521(8) .
C50 C51 1.534(8) .
C51 H51A 0.9800 .
C51 H51B 0.9800 .
C51 H51C 0.9800 .
C52 H52A 0.9800 .
C52 H52B 0.9800 .
C52 H52C 0.9800 .

loop_
_geom_torsion_atom_site_label_1
_geom_torsion_atom_site_label_2
_geom_torsion_atom_site_label_3
_geom_torsion_atom_site_label_4
_geom_torsion
_geom_torsion_site_symmetry_1
_geom_torsion_site_symmetry_2
_geom_torsion_site_symmetry_3
_geom_torsion_site_symmetry_4
C28 S1 C1 C2 -169.3(4) . . . .
C28 S1 C1 C13 4.3(3) . . . .
C13 C1 C2 C31 -174.7(4) . . . .
S1 C1 C2 C31 -1.8(6) . . . .
C13 C1 C2 C3 1.6(7) . . . .
S1 C1 C2 C3 174.4(3) . . . .
C1 C2 C3 C4 -176.6(4) . . . .
C31 C2 C3 C4 -0.5(7) . . . .
C1 C2 C3 C12 3.8(6) . . . .
C31 C2 C3 C12 180.0(4) . . . .
C12 C3 C4 C5 1.5(7) . . . .
C2 C3 C4 C5 -178.1(4) . . . .
C3 C4 C5 C6 -0.1(7) . . . .
C4 C5 C6 C7 -0.4(7) . . . .
C5 C6 C7 C8 179.0(4) . . . .
C5 C6 C7 C12 -0.5(7) . . . .
C6 C7 C8 C9 -176.9(4) . . . .
C12 C7 C8 C9 2.6(7) . . . .
C7 C8 C9 C10 -1.3(7) . . . .
C8 C9 C10 C11 -4.2(7) . . . .
C8 C9 C10 C29 173.1(4) . . . .
C9 C10 C11 C12 8.0(6) . . . .
C29 C10 C11 C12 -169.0(4) . . . .
C9 C10 C11 C13 -174.5(4) . . . .
C29 C10 C11 C13 8.5(7) . . . .
C8 C7 C12 C3 -177.7(4) . . . .
C6 C7 C12 C3 1.9(6) . . . .
C8 C7 C12 C11 1.4(6) . . . .
C6 C7 C12 C11 -179.1(4) . . . .
C4 C3 C12 C7 -2.3(6) . . . .
C2 C3 C12 C7 177.3(4) . . . .
C4 C3 C12 C11 178.7(4) . . . .
C2 C3 C12 C11 -1.8(6) . . . .
C10 C11 C12 C7 -6.7(6) . . . .
C13 C11 C12 C7 175.6(4) . . . .
C10 C11 C12 C3 172.3(4) . . . .
C13 C11 C12 C3 -5.4(6) . . . .
C2 C1 C13 C14 165.4(4) . . . .
S1 C1 C13 C14 -7.9(5) . . . .
C2 C1 C13 C11 -8.7(6) . . . .
S1 C1 C13 C11 177.9(3) . . . .
C10 C11 C13 C14 20.4(8) . . . .
C12 C11 C13 C14 -162.0(5) . . . .
C10 C11 C13 C1 -167.4(4) . . . .
C12 C11 C13 C1 10.1(6) . . . .
C1 C13 C14 C28 8.7(5) . . . .
C11 C13 C14 C28 -178.6(4) . . . .
C1 C13 C14 S2 -160.7(4) . . . .
C11 C13 C14 S2 11.9(8) . . . .
C15 S2 C14 C13 169.1(4) . . . .
C15 S2 C14 C28 -1.0(3) . . . .
C14 S2 C15 C16 -166.6(4) . . . .
C14 S2 C15 C27 6.0(3) . . . .
C27 C15 C16 C42 -176.1(4) . . . .
S2 C15 C16 C42 -4.3(6) . . . .
C27 C15 C16 C17 -0.2(7) . . . .
S2 C15 C16 C17 171.6(3) . . . .
C15 C16 C17 C18 -172.4(4) . . . .
C42 C16 C17 C18 3.3(7) . . . .
C15 C16 C17 C22 6.8(6) . . . .
C42 C16 C17 C22 -177.6(4) . . . .
C22 C17 C18 C19 2.2(7) . . . .
C16 C17 C18 C19 -178.6(4) . . . .
C17 C18 C19 C20 0.6(7) . . . .
C18 C19 C20 C21 -1.4(7) . . . .
C19 C20 C21 C23 178.3(4) . . . .
C19 C20 C21 C22 -0.8(7) . . . .
C20 C21 C22 C17 3.5(6) . . . .
C23 C21 C22 C17 -175.6(4) . . . .
C20 C21 C22 C26 -177.4(4) . . . .
C23 C21 C22 C26 3.4(6) . . . .
C18 C17 C22 C21 -4.3(6) . . . .
C16 C17 C22 C21 176.6(4) . . . .
C18 C17 C22 C26 176.7(4) . . . .
C16 C17 C22 C26 -2.4(6) . . . .
C20 C21 C23 C24 -176.8(4) . . . .
C22 C21 C23 C24 2.4(7) . . . .
C21 C23 C24 C25 -2.8(7) . . . .
C23 C24 C25 C26 -2.7(7) . . . .
C23 C24 C25 C30 171.8(4) . . . .
C24 C25 C26 C22 8.4(6) . . . .
C30 C25 C26 C22 -165.7(4) . . . .
C24 C25 C26 C27 -173.5(4) . . . .
C30 C25 C26 C27 12.4(7) . . . .
C21 C22 C26 C25 -8.8(6) . . . .
C17 C22 C26 C25 170.2(4) . . . .
C21 C22 C26 C27 172.9(4) . . . .
C17 C22 C26 C27 -8.1(6) . . . .
C25 C26 C27 C28 24.0(7) . . . .
C22 C26 C27 C28 -157.9(5) . . . .
C25 C26 C27 C15 -164.1(4) . . . .
C22 C26 C27 C15 14.0(6) . . . .
C16 C15 C27 C28 163.3(4) . . . .
S2 C15 C27 C28 -9.3(4) . . . .
C16 C15 C27 C26 -10.5(6) . . . .
S2 C15 C27 C26 176.9(3) . . . .
C26 C27 C28 C14 -178.6(4) . . . .
C15 C27 C28 C14 9.0(5) . . . .
C26 C27 C28 S1 13.0(8) . . . .
C15 C27 C28 S1 -159.4(4) . . . .
C13 C14 C28 C27 -176.6(4) . . . .
S2 C14 C28 C27 -4.7(5) . . . .
C13 C14 C28 S1 -5.8(5) . . . .
S2 C14 C28 S1 166.1(2) . . . .
C1 S1 C28 C27 169.6(4) . . . .
C1 S1 C28 C14 0.6(3) . . . .
C32 Si2 C33 C35 61.4(4) . . . .
C39 Si2 C33 C35 177.6(4) . . . .
C36 Si2 C33 C35 -53.8(4) . . . .
C32 Si2 C33 C34 -62.5(4) . . . .
C39 Si2 C33 C34 53.7(4) . . . .
C36 Si2 C33 C34 -177.6(4) . . . .
C32 Si2 C36 C38 -168.6(4) . . . .
C39 Si2 C36 C38 74.0(5) . . . .
C33 Si2 C36 C38 -51.8(5) . . . .
C32 Si2 C36 C37 62.9(4) . . . .
C39 Si2 C36 C37 -54.5(4) . . . .
C33 Si2 C36 C37 179.8(4) . . . .
C32 Si2 C39 C41 -171.5(4) . . . .
C33 Si2 C39 C41 71.1(5) . . . .
C36 Si2 C39 C41 -54.4(5) . . . .
C32 Si2 C39 C40 -44.4(4) . . . .
C33 Si2 C39 C40 -161.8(4) . . . .
C36 Si2 C39 C40 72.7(4) . . . .
C43 Si1 C44 C46 -175.2(4) . . . .
C47 Si1 C44 C46 -57.0(5) . . . .
C50 Si1 C44 C46 67.5(5) . . . .
C43 Si1 C44 C45 -48.8(4) . . . .
C47 Si1 C44 C45 69.4(4) . . . .
C50 Si1 C44 C45 -166.1(3) . . . .
C43 Si1 C47 C48 65.7(4) . . . .
C44 Si1 C47 C48 -52.2(5) . . . .
C50 Si1 C47 C48 -177.1(4) . . . .
C43 Si1 C47 C49 -166.8(4) . . . .
C44 Si1 C47 C49 75.3(4) . . . .
C50 Si1 C47 C49 -49.6(4) . . . .
C43 Si1 C50 C52 58.0(4) . . . .
C44 Si1 C50 C52 174.1(4) . . . .
C47 Si1 C50 C52 -58.3(4) . . . .
C43 Si1 C50 C51 -65.5(4) . . . .
C44 Si1 C50 C51 50.7(4) . . . .
C47 Si1 C50 C51 178.3(4) . . . .
